data_4509658
loop_
_publ_author_name
'Yang, Hongxun'
'Guo, Shengping'
'Tao, Jun'
'Lin, Jingxiang'
'Cao, Rong'

_publ_section_title
;
 Hydrothermal Syntheses, Crystal Structures, And Magnetic Properties of a
 Series of Complexes Constructed from Multinuclear Copper Clusters and
 Polyoxometalates
;
_journal_issue 11
_journal_name_full 'Crystal Growth &amp; Design'
_journal_page_first 4735
_journal_paper_doi 10.1021/cg9005983
_journal_volume 9
_journal_year 2009
_chemical_formula_sum 'C48 H48 Cu4 N8 O54 P3 V3 W9'
_chemical_formula_weight 3755.48
_chemical_name_systematic
;
 ?
;
_space_group_IT_number 2
_symmetry_cell_setting triclinic
_symmetry_space_group_name_Hall '-P 1'
_symmetry_space_group_name_H-M 'P -1'
_atom_sites_solution_hydrogens geom
_atom_sites_solution_primary direct
_atom_sites_solution_secondary difmap
_audit_creation_method SHELXL-97
_cell_angle_alpha 61.139(5)
_cell_angle_beta 85.416(8)
_cell_angle_gamma 85.602(9)
_cell_formula_units_Z 1
_cell_length_a 10.6710(6)
_cell_length_b 14.2402(2)
_cell_length_c 14.37150(10)
_cell_measurement_reflns_used 4842
_cell_measurement_temperature 293(2)
_cell_measurement_theta_max 27.4797
_cell_measurement_theta_min 3.2409
_cell_volume 1904.67(15)
_computing_cell_refinement 'CrystalClear (Rigaku Inc., 2007)'
_computing_data_collection 'CrystalClear (Rigaku Inc., 2007)'
_computing_data_reduction 'CrystalClear (Rigaku Inc., 2007)'
_computing_structure_refinement 'SHELXL-97 (Sheldrick, 1997)'
_diffrn_ambient_temperature 293(2)
_diffrn_measured_fraction_theta_full 0.982
_diffrn_measured_fraction_theta_max 0.982
_diffrn_measurement_device_type 'Mercury70 (2x2 bin mode)'
_diffrn_measurement_method CCD_Profile_fitting
_diffrn_radiation_monochromator graphite
_diffrn_radiation_source 'fine-focus sealed tube'
_diffrn_radiation_type MoK\a
_diffrn_radiation_wavelength 0.71073
_diffrn_reflns_av_R_equivalents 0.0474
_diffrn_reflns_av_sigmaI/netI 0.0889
_diffrn_reflns_limit_h_max 13
_diffrn_reflns_limit_h_min -13
_diffrn_reflns_limit_k_max 18
_diffrn_reflns_limit_k_min -10
_diffrn_reflns_limit_l_max 18
_diffrn_reflns_limit_l_min -18
_diffrn_reflns_number 14782
_diffrn_reflns_theta_full 27.49
_diffrn_reflns_theta_max 27.49
_diffrn_reflns_theta_min 2.42
_exptl_absorpt_coefficient_mu 15.094
_exptl_absorpt_correction_T_max 0.162
_exptl_absorpt_correction_T_min 0.082
_exptl_absorpt_correction_type multi-scan
_exptl_crystal_colour Green
_exptl_crystal_density_diffrn 3.268
_exptl_crystal_density_method 'not measured'
_exptl_crystal_description Prism
_exptl_crystal_F_000 1716.2
_exptl_crystal_size_max 0.20
_exptl_crystal_size_mid 0.15
_exptl_crystal_size_min 0.12
_refine_diff_density_max 4.491
_refine_diff_density_min -3.683
_refine_diff_density_rms 0.530
_refine_ls_extinction_coef 0.00092(13)
_refine_ls_extinction_expression Fc^*^=kFc[1+0.001xFc^2^\l^3^/sin(2\q)]^-1/4^
_refine_ls_extinction_method SHELXL
_refine_ls_goodness_of_fit_ref 1.084
_refine_ls_matrix_type full
_refine_ls_number_parameters 508
_refine_ls_number_reflns 8585
_refine_ls_number_restraints 11
_refine_ls_restrained_S_all 1.057
_refine_ls_R_factor_all 0.0832
_refine_ls_R_factor_gt 0.0522
_refine_ls_shift/su_max 0.014
_refine_ls_shift/su_mean 0.001
_refine_ls_structure_factor_coef Fsqd
_refine_ls_weighting_details 'calc w=1/[\s^2^(Fo^2^)+(0.0625P)^2^+264.3423P] where P=(Fo^2^+2Fc^2^)/3'
_refine_ls_weighting_scheme calc
_refine_ls_wR_factor_gt 0.1816
_refine_ls_wR_factor_ref 0.1837
_reflns_number_gt 6289
_reflns_number_total 8744
_reflns_threshold_expression >2sigma(I)
_cod_data_source_file cg9005983sup1.cif
_cod_data_source_block 4
_cod_depositor_comments
;
The following automatic conversions were performed:

'_symmetry_cell_setting' value 'Triclinic' changed to 'triclinic'
according to /home/saulius/struct/CIF-dictionaries/cif_core.dic
dictionary named 'cif_core.dic' version 2.4.2 from
2011-04-26.

'_exptl_absorpt_correction_type' value 'Multi-scan'
changed to 'multi-scan' according to
/home/saulius/struct/CIF-dictionaries/cif_core.dic dictionary named
'cif_core.dic' version 2.4.2 from 2011-04-26.

Automatic conversion script
Id: cif_fix_values 1891 2012-01-12 08:04:46Z andrius 
;
_cod_original_cell_volume 1904.67(11)
_cod_database_code 4509658

loop_
_symmetry_equiv_pos_as_xyz
'x, y, z'
'-x, -y, -z'

loop_
_atom_site_label
_atom_site_type_symbol
_atom_site_fract_x
_atom_site_fract_y
_atom_site_fract_z
_atom_site_U_iso_or_equiv
_atom_site_adp_type
_atom_site_occupancy
_atom_site_symmetry_multiplicity
_atom_site_calc_flag
_atom_site_refinement_flags
_atom_site_disorder_group
W1 W 0.95422(11) -0.21565(9) 0.26252(9) 0.0246(3) Uani 0.747(10) 1 d P 1
W2 W 0.98091(11) 0.04938(9) 0.22024(9) 0.0244(3) Uani 0.747(10) 1 d P 1
W3 W 1.24713(10) -0.09131(9) 0.17899(10) 0.0230(3) Uani 0.747(10) 1 d P 1
W4 W 1.28887(10) 0.13212(9) -0.07767(9) 0.0222(3) Uani 0.747(10) 1 d P 1
W5 W 0.72609(9) 0.12799(8) 0.05011(9) 0.0174(3) Uani 0.747(10) 1 d P 1
W6 W 1.00990(11) 0.26614(8) -0.04319(9) 0.0225(3) Uani 0.747(10) 1 d P 1
V1 V 0.95422(11) -0.21565(9) 0.26252(9) 0.0246(3) Uani 0.253(10) 1 d P 2
V2 V 0.98091(11) 0.04938(9) 0.22024(9) 0.0244(3) Uani 0.253(10) 1 d P 2
V3 V 1.24713(10) -0.09131(9) 0.17899(10) 0.0230(3) Uani 0.253(10) 1 d P 2
V4 V 1.28887(10) 0.13212(9) -0.07767(9) 0.0222(3) Uani 0.253(10) 1 d P 2
V5 V 0.72609(9) 0.12799(8) 0.05011(9) 0.0174(3) Uani 0.253(10) 1 d P 2
V6 V 1.00990(11) 0.26614(8) -0.04319(9) 0.0225(3) Uani 0.253(10) 1 d P 2
P1 P 1.0000 0.0000 0.0000 0.0137(16) Uani 1 2 d S .
P2 P 0.6665(6) 0.0046(5) 0.4943(5) 0.0195(13) Uani 1 1 d . .
Cu1 Cu 0.5292(3) 0.1524(2) 0.2814(3) 0.0272(9) Uani 1 1 d . .
Cu2 Cu 0.4829(3) 0.1902(2) 0.4870(3) 0.0224(8) Uani 1 1 d . .
N1 N 0.3592(19) 0.3218(16) 0.4168(16) 0.021(4) Uani 1 1 d . .
N2 N 0.597(2) 0.3030(16) 0.4709(16) 0.021(4) Uani 1 1 d . .
N3 N 0.628(2) 0.2816(16) 0.2395(17) 0.024(4) Uani 1 1 d . .
N4 N 0.3935(19) 0.2656(18) 0.2025(18) 0.025(5) Uani 1 1 d . .
C1 C 0.244(3) 0.328(3) 0.397(2) 0.040(7) Uani 1 1 d . .
H1 H 0.2090 0.2645 0.4102 0.047 Uiso 1 1 calc R .
C2 C 0.787(3) 0.377(3) 0.480(2) 0.040(7) Uani 1 1 d . .
H2 H 0.8685 0.3649 0.5039 0.048 Uiso 1 1 calc R .
C3 C 0.228(3) 0.440(3) 0.104(2) 0.040(8) Uani 1 1 d . .
H3 H 0.1731 0.4983 0.0678 0.048 Uiso 1 1 calc R .
C4 C 0.521(3) 0.571(3) 0.095(3) 0.043(7) Uiso 1 1 d . .
H4 H 0.5503 0.6393 0.0714 0.051 Uiso 1 1 calc R .
C5 C 0.739(3) 0.478(2) 0.428(2) 0.042(8) Uani 1 1 d . .
H5 H 0.7874 0.5353 0.4127 0.050 Uiso 1 1 calc R .
C6 C 0.805(3) 0.387(3) 0.221(3) 0.038(7) Uani 1 1 d . .
H6 H 0.8886 0.3905 0.2319 0.046 Uiso 1 1 calc R .
C7 C 0.406(3) 0.562(3) 0.077(3) 0.043(7) Uiso 1 1 d . .
H7 H 0.3563 0.6237 0.0379 0.051 Uiso 1 1 calc R .
C8 C 0.547(4) 0.598(2) 0.340(2) 0.050(10) Uani 1 1 d . .
H8 H 0.5880 0.6606 0.3198 0.060 Uiso 1 1 calc R .
C9 C 0.190(3) 0.339(3) 0.142(3) 0.041(7) Uiso 1 1 d . .
H9 H 0.1076 0.3265 0.1360 0.049 Uiso 1 1 calc R .
C10 C 0.751(3) 0.284(3) 0.257(3) 0.044(9) Uani 1 1 d . .
H10 H 0.7993 0.2201 0.2919 0.052 Uiso 1 1 calc R .
C11 C 0.561(3) 0.374(2) 0.1898(19) 0.026(6) Uani 1 1 d . .
C12 C 0.432(3) 0.364(2) 0.1695(19) 0.026(6) Uani 1 1 d . .
C13 C 0.732(3) 0.478(3) 0.170(4) 0.063(12) Uani 1 1 d . .
H13 H 0.7662 0.5439 0.1460 0.076 Uiso 1 1 calc R .
C14 C 0.420(2) 0.4114(19) 0.3949(19) 0.022(5) Uani 1 1 d . .
C15 C 0.717(3) 0.292(2) 0.500(2) 0.028(6) Uani 1 1 d . .
H15 H 0.7540 0.2227 0.5341 0.033 Uiso 1 1 calc R .
C16 C 0.425(3) 0.604(3) 0.318(3) 0.049(8) Uiso 1 1 d . .
H16 H 0.3848 0.6717 0.2856 0.059 Uiso 1 1 calc R .
C17 C 0.545(2) 0.4010(19) 0.4213(19) 0.021(5) Uani 1 1 d . .
C18 C 0.358(3) 0.518(2) 0.340(2) 0.037(7) Uani 1 1 d . .
C19 C 0.352(3) 0.455(2) 0.119(2) 0.032(6) Uani 1 1 d . .
C20 C 0.168(4) 0.415(3) 0.359(3) 0.052(9) Uiso 1 1 d . .
H20 H 0.0815 0.4128 0.3545 0.062 Uiso 1 1 calc R .
C21 C 0.230(4) 0.516(3) 0.324(2) 0.049(10) Uani 1 1 d . .
H21 H 0.1831 0.5803 0.2900 0.059 Uiso 1 1 calc R .
C22 C 0.608(2) 0.475(2) 0.152(3) 0.035(7) Uani 1 1 d . .
C23 C 0.614(3) 0.496(2) 0.395(2) 0.037(7) Uani 1 1 d . .
C24 C 0.281(3) 0.251(3) 0.192(3) 0.043(8) Uani 1 1 d . .
H24 H 0.2567 0.1809 0.2180 0.052 Uiso 1 1 calc R .
O1 O 0.9685(17) 0.074(2) 0.3240(16) 0.045(6) Uani 1 1 d . .
O2 O 0.837(2) 0.248(2) -0.0213(18) 0.057(8) Uani 1 1 d . .
O1W O 0.4479(19) 0.0489(14) 0.2571(17) 0.034(5) Uani 1 1 d D .
H1WA H 0.4658 0.0819 0.2900 0.052 Uiso 1 1 d RD .
O3 O 1.364(2) -0.1336(18) 0.2595(18) 0.042(5) Uiso 1 1 d . .
O2W O 0.368(2) 0.1363(18) 0.6420(17) 0.048(6) Uani 1 1 d D .
H2WA H 0.4288 0.1734 0.6383 0.072 Uiso 1 1 d RD .
H2WB H 0.3244 0.1190 0.6998 0.072 Uiso 1 1 d RD .
O4 O 1.024(2) 0.182(2) 0.1077(19) 0.049(6) Uiso 1 1 d . .
O3W O 0.970(3) 0.153(2) 0.479(2) 0.070(8) Uani 1 1 d D .
H3WA H 0.9574 0.1139 0.5461 0.105 Uiso 1 1 d RD .
H3WB H 0.9188 0.2075 0.4572 0.105 Uiso 1 1 d RD .
H3WC H 1.0449 0.1729 0.4652 0.105 Uiso 1 1 d RD .
O5 O 1.310(3) 0.0394(17) 0.0657(15) 0.050(6) Uani 1 1 d . .
O6 O 0.789(3) -0.193(2) 0.217(2) 0.072(10) Uani 1 1 d . .
O7 O 1.296(3) -0.1547(17) 0.0900(15) 0.053(7) Uani 1 1 d . .
O8 O 1.0157(18) 0.3897(15) -0.0618(19) 0.038(5) Uani 1 1 d . .
O9 O 1.422(2) 0.1958(19) -0.1165(18) 0.044(5) Uiso 1 1 d . .
O10 O 0.813(2) 0.084(2) 0.1744(19) 0.050(6) Uiso 1 1 d . .
O11 O 1.184(3) 0.233(2) -0.051(2) 0.065(7) Uiso 1 1 d . .
O12 O 0.9333(18) -0.3155(17) 0.3850(15) 0.034(5) Uani 1 1 d . .
O13 O 0.598(2) 0.185(2) 0.0761(19) 0.056(7) Uani 1 1 d . .
O14 O 1.328(2) 0.011(2) -0.098(2) 0.050(6) Uiso 1 1 d . .
O15 O 1.146(3) -0.001(3) 0.231(2) 0.061(5) Uiso 1 1 d . .
O16 O 0.994(3) -0.290(3) 0.183(3) 0.069(9) Uiso 1 1 d . .
O17 O 0.935(2) -0.0947(19) 0.286(3) 0.074(10) Uani 1 1 d . .
O18 O 1.131(3) -0.199(2) 0.254(2) 0.064(7) Uiso 1 1 d . .
O19 O 1.061(3) 0.109(3) -0.062(2) 0.017(6) Uiso 0.50 1 d P .
O20 O 0.858(3) 0.013(3) -0.007(3) 0.027(8) Uiso 0.50 1 d P .
O21 O 1.035(2) -0.040(2) 0.122(2) 0.006(5) Uiso 0.50 1 d P .
O22 O 0.946(3) 0.074(2) 0.044(2) 0.013(6) Uiso 0.50 1 d P .
O23 O 0.8081(17) -0.0169(17) 0.5198(17) 0.038(5) Uani 1 1 d D .
H23 H 0.8214 -0.0632 0.4984 0.057 Uiso 1 1 d RD .
O24 O 0.6552(17) 0.0512(13) 0.3750(14) 0.024(4) Uani 1 1 d . .
O25 O 0.3919(16) 0.1054(14) 0.4422(14) 0.024(4) Uiso 1 1 d . .
O26 O 0.6169(16) 0.0806(15) 0.5377(15) 0.026(4) Uani 1 1 d . .

loop_
_atom_site_aniso_label
_atom_site_aniso_U_11
_atom_site_aniso_U_22
_atom_site_aniso_U_33
_atom_site_aniso_U_23
_atom_site_aniso_U_13
_atom_site_aniso_U_12
W1 0.0244(6) 0.0161(5) 0.0194(6) 0.0013(4) 0.0035(4) 0.0024(4)
W2 0.0326(6) 0.0225(6) 0.0247(6) -0.0168(5) 0.0061(5) -0.0074(5)
W3 0.0173(5) 0.0163(5) 0.0339(6) -0.0102(5) -0.0063(4) 0.0002(4)
W4 0.0124(5) 0.0266(6) 0.0277(6) -0.0129(5) 0.0010(4) -0.0055(4)
W5 0.0126(5) 0.0160(5) 0.0244(6) -0.0108(4) -0.0001(4) 0.0015(4)
W6 0.0286(6) 0.0113(5) 0.0304(6) -0.0118(4) -0.0075(5) 0.0015(4)
V1 0.0244(6) 0.0161(5) 0.0194(6) 0.0013(4) 0.0035(4) 0.0024(4)
V2 0.0326(6) 0.0225(6) 0.0247(6) -0.0168(5) 0.0061(5) -0.0074(5)
V3 0.0173(5) 0.0163(5) 0.0339(6) -0.0102(5) -0.0063(4) 0.0002(4)
V4 0.0124(5) 0.0266(6) 0.0277(6) -0.0129(5) 0.0010(4) -0.0055(4)
V5 0.0126(5) 0.0160(5) 0.0244(6) -0.0108(4) -0.0001(4) 0.0015(4)
V6 0.0286(6) 0.0113(5) 0.0304(6) -0.0118(4) -0.0075(5) 0.0015(4)
P1 0.007(3) 0.012(4) 0.021(4) -0.007(3) 0.001(3) 0.000(3)
P2 0.017(3) 0.010(3) 0.028(3) -0.007(2) 0.001(2) -0.001(2)
Cu1 0.0267(17) 0.0117(14) 0.041(2) -0.0097(13) -0.0117(14) 0.0006(12)
Cu2 0.0265(16) 0.0103(13) 0.0311(17) -0.0106(12) 0.0004(12) -0.0017(11)
N1 0.023(10) 0.012(9) 0.023(10) -0.003(8) -0.002(8) 0.000(8)
N2 0.028(11) 0.015(9) 0.016(10) -0.004(8) 0.001(8) 0.006(8)
N3 0.028(11) 0.016(10) 0.026(11) -0.010(9) 0.002(9) -0.001(8)
N4 0.022(10) 0.030(12) 0.040(13) -0.030(11) -0.018(9) 0.018(9)
C1 0.022(14) 0.06(2) 0.039(17) -0.031(16) -0.002(12) 0.003(14)
C2 0.045(18) 0.043(18) 0.037(17) -0.020(15) -0.010(14) -0.013(14)
C3 0.045(17) 0.06(2) 0.032(15) -0.035(16) -0.026(13) 0.031(15)
C5 0.06(2) 0.029(15) 0.036(16) -0.010(13) 0.004(14) -0.032(15)
C6 0.022(13) 0.046(18) 0.06(2) -0.030(16) -0.004(13) -0.002(12)
C8 0.11(3) 0.015(13) 0.026(15) -0.009(12) -0.010(17) 0.006(16)
C10 0.023(14) 0.047(19) 0.040(17) 0.000(15) -0.015(12) -0.012(13)
C11 0.041(15) 0.015(11) 0.014(11) 0.000(9) 0.005(10) -0.006(10)
C12 0.040(15) 0.021(12) 0.014(11) -0.006(10) 0.001(10) -0.007(11)
C13 0.035(18) 0.031(18) 0.12(4) -0.03(2) 0.01(2) -0.021(15)
C14 0.030(13) 0.015(11) 0.021(12) -0.008(10) -0.006(10) -0.002(10)
C15 0.040(15) 0.017(12) 0.028(14) -0.013(11) -0.003(11) 0.000(11)
C17 0.030(13) 0.015(11) 0.016(11) -0.005(9) -0.003(9) -0.004(10)
C18 0.07(2) 0.020(13) 0.034(15) -0.020(12) -0.016(14) 0.017(13)
C19 0.037(15) 0.018(12) 0.030(14) -0.006(11) -0.001(11) 0.016(11)
C21 0.07(2) 0.05(2) 0.026(15) -0.024(15) -0.026(15) 0.046(18)
C22 0.022(13) 0.017(12) 0.08(2) -0.029(14) -0.009(13) 0.000(10)
C23 0.06(2) 0.018(13) 0.035(15) -0.016(12) 0.002(14) -0.014(13)
C24 0.032(16) 0.05(2) 0.06(2) -0.036(18) -0.007(15) 0.002(14)
O1 0.013(9) 0.089(18) 0.032(11) -0.030(12) -0.012(8) 0.013(10)
O2 0.045(13) 0.060(16) 0.035(12) 0.008(11) -0.013(10) -0.041(12)
O1W 0.045(12) 0.014(9) 0.046(12) -0.015(9) -0.009(9) 0.000(8)
O2W 0.067(16) 0.040(13) 0.035(12) -0.019(10) 0.010(11) 0.002(11)
O3W 0.08(2) 0.08(2) 0.08(2) -0.061(18) -0.014(16) 0.009(16)
O5 0.10(2) 0.026(11) 0.014(9) -0.004(8) 0.001(11) -0.015(12)
O6 0.10(2) 0.08(2) 0.036(14) -0.034(14) -0.011(13) 0.056(18)
O7 0.11(2) 0.029(11) 0.012(9) -0.004(8) 0.003(11) -0.028(13)
O8 0.032(10) 0.014(9) 0.066(15) -0.015(9) -0.006(10) -0.011(8)
O12 0.030(10) 0.037(11) 0.025(10) -0.007(9) 0.009(8) -0.007(9)
O13 0.038(13) 0.048(14) 0.047(14) 0.001(11) 0.023(10) 0.003(11)
O17 0.029(10) 0.038(13) 0.17(3) -0.068(18) 0.050(16) -0.015(10)
O23 0.020(9) 0.037(11) 0.045(12) -0.011(10) 0.000(8) 0.004(8)
O24 0.031(10) 0.008(7) 0.028(9) -0.004(7) -0.002(7) -0.001(7)
O26 0.020(9) 0.029(10) 0.031(10) -0.016(8) -0.001(7) 0.003(7)

loop_
_atom_type_symbol
_atom_type_description
_atom_type_scat_dispersion_real
_atom_type_scat_dispersion_imag
_atom_type_scat_source
C C 0.0030 0.0020 'International Tables Vol C Tables 4.2.6.8 and 6.1.1.4'
H H 0.0000 0.0000 'International Tables Vol C Tables 4.2.6.8 and 6.1.1.4'
Cu Cu 0.3200 1.2650 'International Tables Vol C Tables 4.2.6.8 and 6.1.1.4'
N N 0.0060 0.0030 'International Tables Vol C Tables 4.2.6.8 and 6.1.1.4'
O O 0.0110 0.0060 'International Tables Vol C Tables 4.2.6.8 and 6.1.1.4'
P P 0.1020 0.0940 'International Tables Vol C Tables 4.2.6.8 and 6.1.1.4'
V V 0.3010 0.5290 'International Tables Vol C Tables 4.2.6.8 and 6.1.1.4'
W W -0.8490 6.8720 'International Tables Vol C Tables 4.2.6.8 and 6.1.1.4'

loop_
_geom_angle_atom_site_label_1
_geom_angle_atom_site_label_2
_geom_angle_atom_site_label_3
_geom_angle
_geom_angle_site_symmetry_1
_geom_angle_site_symmetry_3
O12 W1 O6 100.0(11) . .
O12 W1 O17 101.3(13) . .
O6 W1 O17 91.3(12) . .
O12 W1 O16 102.3(13) . .
O6 W1 O16 88.1(12) . .
O17 W1 O16 156.1(14) . .
O12 W1 O18 101.6(11) . .
O6 W1 O18 158.3(12) . .
O17 W1 O18 86.8(11) . .
O16 W1 O18 85.0(13) . .
O12 W1 O21 155.7(9) . .
O6 W1 O21 97.1(11) . .
O17 W1 O21 61.0(11) . .
O16 W1 O21 95.3(12) . .
O18 W1 O21 63.2(10) . .
O12 W1 O19 158.5(10) . 2_755
O6 W1 O19 66.1(11) . 2_755
O17 W1 O19 95.5(13) . 2_755
O16 W1 O19 62.5(12) . 2_755
O18 W1 O19 92.5(11) . 2_755
O21 W1 O19 45.8(9) . 2_755
O1 W2 O15 98.9(11) . .
O1 W2 O4 102.3(12) . .
O15 W2 O4 91.2(12) . .
O1 W2 O17 101.2(14) . .
O15 W2 O17 87.7(12) . .
O4 W2 O17 156.4(13) . .
O1 W2 O10 100.5(10) . .
O15 W2 O10 160.3(13) . .
O4 W2 O10 87.5(10) . .
O17 W2 O10 85.7(11) . .
O1 W2 O21 159.3(10) . .
O15 W2 O21 66.6(12) . .
O4 W2 O21 93.0(10) . .
O17 W2 O21 65.0(11) . .
O10 W2 O21 93.9(10) . .
O1 W2 O22 158.5(10) . .
O15 W2 O22 98.7(12) . .
O4 W2 O22 65.1(10) . .
O17 W2 O22 91.8(13) . .
O10 W2 O22 63.1(10) . .
O21 W2 O22 42.1(9) . .
O3 W3 O18 102.3(12) . .
O3 W3 O7 101.1(11) . .
O18 W3 O7 89.4(11) . .
O3 W3 O5 100.9(11) . .
O18 W3 O5 156.8(12) . .
O7 W3 O5 86.8(9) . .
O3 W3 O15 100.7(12) . .
O18 W3 O15 88.3(13) . .
O7 W3 O15 158.1(12) . .
O5 W3 O15 86.8(12) . .
O3 W3 O21 158.7(10) . .
O18 W3 O21 65.5(11) . .
O7 W3 O21 96.3(11) . .
O5 W3 O21 92.2(10) . .
O15 W3 O21 63.1(11) . .
O3 W3 O20 157.5(11) . 2_755
O18 W3 O20 94.6(12) . 2_755
O7 W3 O20 63.9(12) . 2_755
O5 W3 O20 63.3(11) . 2_755
O15 W3 O20 94.5(12) . 2_755
O21 W3 O20 43.6(11) . 2_755
O9 W4 O5 102.5(11) . .
O9 W4 O14 102.6(11) . .
O5 W4 O14 86.3(10) . .
O9 W4 O11 99.9(12) . .
O5 W4 O11 93.5(12) . .
O14 W4 O11 157.0(11) . .
O9 W4 O6 99.5(13) . 2_755
O5 W4 O6 157.5(13) . 2_755
O14 W4 O6 84.3(11) . 2_755
O11 W4 O6 87.3(11) . 2_755
O9 W4 O20 160.8(12) . 2_755
O5 W4 O20 64.8(11) . 2_755
O14 W4 O20 63.7(12) . 2_755
O11 W4 O20 95.5(12) . 2_755
O6 W4 O20 92.7(13) 2_755 2_755
O9 W4 O19 157.9(11) . .
O5 W4 O19 93.7(11) . .
O14 W4 O19 93.2(10) . .
O11 W4 O19 63.9(11) . .
O6 W4 O19 66.5(12) 2_755 .
O20 W4 O19 41.3(11) 2_755 .
O13 W5 O10 100.4(12) . .
O13 W5 O14 100.7(12) . 2_755
O10 W5 O14 92.0(11) . 2_755
O13 W5 O7 102.7(13) . 2_755
O10 W5 O7 156.5(12) . 2_755
O14 W5 O7 87.8(10) 2_755 2_755
O13 W5 O2 102.0(13) . .
O10 W5 O2 87.8(10) . .
O14 W5 O2 156.9(12) 2_755 .
O7 W5 O2 83.4(10) 2_755 .
O13 W5 O22 159.5(13) . .
O10 W5 O22 63.6(10) . .
O14 W5 O22 93.0(10) 2_755 .
O7 W5 O22 92.9(11) 2_755 .
O2 W5 O22 66.3(11) . .
O13 W5 O20 158.9(13) . .
O10 W5 O20 94.3(11) . .
O14 W5 O20 63.5(11) 2_755 .
O7 W5 O20 64.6(12) 2_755 .
O2 W5 O20 93.5(13) . .
O22 W5 O20 41.4(11) . .
O8 W6 O2 100.7(11) . .
O8 W6 O16 101.9(13) . 2_755
O2 W6 O16 91.4(13) . 2_755
O8 W6 O11 99.2(11) . .
O2 W6 O11 159.9(13) . .
O16 W6 O11 87.3(14) 2_755 .
O8 W6 O4 102.1(11) . .
O2 W6 O4 88.2(10) . .
O16 W6 O4 155.7(13) 2_755 .
O11 W6 O4 84.9(11) . .
O8 W6 O19 159.9(11) . .
O2 W6 O19 95.7(12) . .
O16 W6 O19 65.9(13) 2_755 .
O11 W6 O19 65.5(12) . .
O4 W6 O19 90.0(11) . .
O8 W6 O22 157.9(11) . .
O2 W6 O22 65.0(11) . .
O16 W6 O22 95.5(12) 2_755 .
O11 W6 O22 95.2(11) . .
O4 W6 O22 62.5(10) . .
O19 W6 O22 42.0(10) . .
O20 P1 O20 180(5) 2_755 .
O20 P1 O22 69.6(18) 2_755 2_755
O20 P1 O22 110.4(18) . 2_755
O20 P1 O22 110.4(18) 2_755 .
O20 P1 O22 69.6(18) . .
O22 P1 O22 180(3) 2_755 .
O20 P1 O19 69.3(18) 2_755 .
O20 P1 O19 110.7(18) . .
O22 P1 O19 109.1(16) 2_755 .
O22 P1 O19 70.9(16) . .
O20 P1 O19 110.7(18) 2_755 2_755
O20 P1 O19 69.3(18) . 2_755
O22 P1 O19 70.9(16) 2_755 2_755
O22 P1 O19 109.1(16) . 2_755
O19 P1 O19 180.0(18) . 2_755
O20 P1 O21 109.2(17) 2_755 2_755
O20 P1 O21 70.8(17) . 2_755
O22 P1 O21 66.0(14) 2_755 2_755
O22 P1 O21 114.0(14) . 2_755
O19 P1 O21 76.7(15) . 2_755
O19 P1 O21 103.3(15) 2_755 2_755
O20 P1 O21 70.8(17) 2_755 .
O20 P1 O21 109.2(17) . .
O22 P1 O21 114.0(14) 2_755 .
O22 P1 O21 66.0(14) . .
O19 P1 O21 103.3(15) . .
O19 P1 O21 76.7(15) 2_755 .
O21 P1 O21 180.0(18) 2_755 .
O24 P2 O25 112.2(10) . 2_656
O24 P2 O26 114.1(10) . .
O25 P2 O26 111.2(10) 2_656 .
O24 P2 O23 109.0(11) . .
O25 P2 O23 104.9(11) 2_656 .
O26 P2 O23 104.7(12) . .
O24 P2 H23 95.2 . .
O25 P2 H23 89.3 2_656 .
O26 P2 H23 132.0 . .
O23 P2 H23 27.4 . .
O1W Cu1 O24 96.2(8) . .
O1W Cu1 N3 155.2(9) . .
O24 Cu1 N3 94.6(8) . .
O1W Cu1 N4 90.2(8) . .
O24 Cu1 N4 170.6(8) . .
N3 Cu1 N4 82.2(9) . .
O1W Cu1 O25 89.9(8) . .
O24 Cu1 O25 87.1(7) . .
N3 Cu1 O25 113.0(8) . .
N4 Cu1 O25 86.1(8) . .
O1W Cu1 Cu2 126.5(7) . .
O24 Cu1 Cu2 79.1(6) . .
N3 Cu1 Cu2 77.5(6) . .
N4 Cu1 Cu2 91.6(6) . .
O25 Cu1 Cu2 37.1(4) . .
O1W Cu1 H1WA 15.6 . .
O24 Cu1 H1WA 93.0 . .
N3 Cu1 H1WA 169.6 . .
N4 Cu1 H1WA 91.4 . .
O25 Cu1 H1WA 74.4 . .
Cu2 Cu1 H1WA 111.0 . .
O26 Cu2 O25 90.9(8) . .
O26 Cu2 N2 91.7(8) . .
O25 Cu2 N2 157.0(8) . .
O26 Cu2 N1 171.6(8) . .
O25 Cu2 N1 92.8(8) . .
N2 Cu2 N1 82.0(8) . .
O26 Cu2 O2W 98.4(8) . .
O25 Cu2 O2W 94.1(8) . .
N2 Cu2 O2W 108.2(9) . .
N1 Cu2 O2W 88.9(8) . .
O26 Cu2 Cu1 80.8(6) . .
O25 Cu2 Cu1 49.2(5) . .
N2 Cu2 Cu1 108.8(6) . .
N1 Cu2 Cu1 96.0(6) . .
O2W Cu2 Cu1 143.0(7) . .
O26 Cu2 H2WA 94.7 . .
O25 Cu2 H2WA 116.0 . .
N2 Cu2 H2WA 86.6 . .
N1 Cu2 H2WA 90.5 . .
O2W Cu2 H2WA 22.1 . .
Cu1 Cu2 H2WA 164.0 . .
C1 N1 C14 121(3) . .
C1 N1 Cu2 131(2) . .
C14 N1 Cu2 108.4(16) . .
C17 N2 C15 118(2) . .
C17 N2 Cu2 112.6(17) . .
C15 N2 Cu2 129.0(17) . .
C11 N3 C10 119(2) . .
C11 N3 Cu1 113.5(18) . .
C10 N3 Cu1 127(2) . .
C24 N4 C12 121(3) . .
C24 N4 Cu1 127(2) . .
C12 N4 Cu1 111.2(17) . .
N1 C1 C20 127(4) . .
N1 C1 H1 116.4 . .
C20 C1 H1 116.4 . .
C5 C2 C15 120(3) . .
C5 C2 H2 119.8 . .
C15 C2 H2 119.8 . .
C9 C3 C19 119(3) . .
C9 C3 H3 120.5 . .
C19 C3 H3 120.5 . .
C7 C4 C22 122(3) . .
C7 C4 H4 119.1 . .
C22 C4 H4 119.1 . .
C2 C5 C23 120(3) . .
C2 C5 H5 120.0 . .
C23 C5 H5 120.0 . .
C13 C6 C10 119(3) . .
C13 C6 H6 120.5 . .
C10 C6 H6 120.5 . .
C4 C7 C19 121(3) . .
C4 C7 H7 119.4 . .
C19 C7 H7 119.4 . .
C16 C8 C23 121(3) . .
C16 C8 H8 119.3 . .
C23 C8 H8 119.3 . .
C3 C9 C24 118(3) . .
C3 C9 H9 120.9 . .
C24 C9 H9 120.9 . .
N3 C10 C6 118(3) . .
N3 C10 H10 120.8 . .
C6 C10 H10 120.8 . .
N3 C11 C22 125(3) . .
N3 C11 C12 115(2) . .
C22 C11 C12 120(2) . .
N4 C12 C19 122(3) . .
N4 C12 C11 118(2) . .
C19 C12 C11 121(2) . .
C22 C13 C6 122(3) . .
C22 C13 H13 119.1 . .
C6 C13 H13 119.1 . .
N1 C14 C17 119(2) . .
N1 C14 C18 121(2) . .
C17 C14 C18 120(2) . .
N2 C15 C2 123(3) . .
N2 C15 H15 118.4 . .
C2 C15 H15 118.5 . .
C8 C16 C18 124(3) . .
C8 C16 H16 118.0 . .
C18 C16 H16 118.0 . .
N2 C17 C14 118(2) . .
N2 C17 C23 122(2) . .
C14 C17 C23 120(2) . .
C16 C18 C21 128(3) . .
C16 C18 C14 118(3) . .
C21 C18 C14 113(3) . .
C12 C19 C3 118(3) . .
C12 C19 C7 118(3) . .
C3 C19 C7 124(3) . .
C1 C20 C21 115(3) . .
C1 C20 H20 122.6 . .
C21 C20 H20 122.6 . .
C18 C21 C20 122(3) . .
C18 C21 H21 118.9 . .
C20 C21 H21 118.9 . .
C13 C22 C11 116(3) . .
C13 C22 C4 125(3) . .
C11 C22 C4 118(3) . .
C5 C23 C8 127(3) . .
C5 C23 C17 116(3) . .
C8 C23 C17 116(3) . .
N4 C24 C9 122(3) . .
N4 C24 H24 119.0 . .
C9 C24 H24 119.0 . .
W6 O2 W5 137.0(16) . .
Cu1 O1W H1WA 22.4 . .
Cu2 O2W H2WA 68.7 . .
Cu2 O2W H2WB 177.4 . .
H2WA O2W H2WB 109.7 . .
W2 O4 W6 140.4(14) . .
H3WA O3W H3WB 109.7 . .
H3WA O3W H3WC 109.7 . .
H3WB O3W H3WC 109.7 . .
W4 O5 W3 140.0(14) . .
W1 O6 V4 135.6(16) . 2_755
W1 O6 W4 135.6(16) . 2_755
V4 O6 W4 0.00(8) 2_755 2_755
V5 O7 W5 0.00(6) 2_755 2_755
V5 O7 W3 138.8(15) 2_755 .
W5 O7 W3 138.8(15) 2_755 .
W5 O10 W2 139.1(14) . .
W6 O11 W4 136.7(16) . .
V5 O14 W5 0.00(7) 2_755 2_755
V5 O14 W4 140.1(14) 2_755 .
W5 O14 W4 140.1(14) 2_755 .
W2 O15 W3 133.9(17) . .
V6 O16 W6 0.00(6) 2_755 2_755
V6 O16 W1 139.6(19) 2_755 .
W6 O16 W1 139.6(19) 2_755 .
W2 O17 W1 139.3(17) . .
W3 O18 W1 138.8(17) . .
P1 O19 O20 54.9(16) . 2_755
P1 O19 O22 54.3(14) . .
O20 O19 O22 91(2) 2_755 .
P1 O19 W6 126.9(17) . .
O20 O19 W6 137(2) 2_755 .
O22 O19 W6 72.7(15) . .
P1 O19 W4 123.9(17) . .
O20 O19 W4 69.0(16) 2_755 .
O22 O19 W4 133.2(19) . .
W6 O19 W4 93.5(11) . .
P1 O19 W1 120.1(16) . 2_755
O20 O19 W1 126(2) 2_755 2_755
O22 O19 W1 132.3(18) . 2_755
W6 O19 W1 91.6(10) . 2_755
W4 O19 W1 91.4(10) . 2_755
P1 O20 O19 55.8(16) . 2_755
P1 O20 O22 55.4(16) . .
O19 O20 O22 92(2) 2_755 .
P1 O20 O21 57.5(15) . 2_755
O19 O20 O21 88(2) 2_755 2_755
O22 O20 O21 96(2) . 2_755
P1 O20 V4 125(2) . 2_755
O19 O20 V4 69.7(16) 2_755 2_755
O22 O20 V4 132(2) . 2_755
O21 O20 V4 126(2) 2_755 2_755
P1 O20 W4 125(2) . 2_755
O19 O20 W4 69.7(16) 2_755 2_755
O22 O20 W4 132(2) . 2_755
O21 O20 W4 126(2) 2_755 2_755
V4 O20 W4 0.00(10) 2_755 2_755
P1 O20 W5 123(2) . .
O19 O20 W5 133(2) 2_755 .
O22 O20 W5 68.0(16) . .
O21 O20 W5 134(2) 2_755 .
V4 O20 W5 92.2(12) 2_755 .
W4 O20 W5 92.2(12) 2_755 .
P1 O20 V3 123(2) . 2_755
O19 O20 V3 131(2) 2_755 2_755
O22 O20 V3 130(2) . 2_755
O21 O20 V3 65.8(14) 2_755 2_755
V4 O20 V3 91.6(12) 2_755 2_755
W4 O20 V3 91.6(12) 2_755 2_755
W5 O20 V3 91.8(12) . 2_755
P1 O20 W3 123(2) . 2_755
O19 O20 W3 131(2) 2_755 2_755
O22 O20 W3 130(2) . 2_755
O21 O20 W3 65.8(14) 2_755 2_755
V4 O20 W3 91.6(12) 2_755 2_755
W4 O20 W3 91.6(12) 2_755 2_755
W5 O20 W3 91.8(12) . 2_755
V3 O20 W3 0.00(4) 2_755 2_755
P1 O21 O22 54.1(13) . .
P1 O21 O20 51.8(14) . 2_755
O22 O21 O20 89.6(19) . 2_755
P1 O21 W2 126.4(14) . .
O22 O21 W2 72.3(14) . .
O20 O21 W2 134.2(18) 2_755 .
P1 O21 W3 122.1(13) . .
O22 O21 W3 139.5(17) . .
O20 O21 W3 70.6(14) 2_755 .
W2 O21 W3 96.2(9) . .
P1 O21 W1 117.4(13) . .
O22 O21 W1 126.6(16) . .
O20 O21 W1 128.6(18) 2_755 .
W2 O21 W1 94.5(9) . .
W3 O21 W1 92.3(9) . .
P1 O22 O21 59.9(14) . .
P1 O22 O20 55.0(16) . .
O21 O22 O20 96(2) . .
P1 O22 O19 54.8(14) . .
O21 O22 O19 90.4(19) . .
O20 O22 O19 91(2) . .
P1 O22 W5 125.6(16) . .
O21 O22 W5 133.9(18) . .
O20 O22 W5 70.6(16) . .
O19 O22 W5 132.2(18) . .
P1 O22 W2 125.5(16) . .
O21 O22 W2 65.6(13) . .
O20 O22 W2 136(2) . .
O19 O22 W2 126.1(18) . .
W5 O22 W2 93.6(10) . .
P1 O22 W6 120.0(15) . .
O21 O22 W6 127.7(17) . .
O20 O22 W6 128.2(19) . .
O19 O22 W6 65.3(14) . .
W5 O22 W6 91.3(10) . .
W2 O22 W6 91.4(10) . .
P2 O23 H23 95.2 . .
P2 O24 Cu1 130.1(11) . .
P2 O25 Cu2 131.7(11) 2_656 .
P2 O25 Cu1 122.3(10) 2_656 .
Cu2 O25 Cu1 93.7(7) . .
P2 O26 Cu2 128.8(11) . .

loop_
_geom_bond_atom_site_label_1
_geom_bond_atom_site_label_2
_geom_bond_distance
_geom_bond_site_symmetry_2
W1 O12 1.656(19) .
W1 O6 1.88(3) .
W1 O17 1.90(2) .
W1 O16 1.91(3) .
W1 O18 1.90(3) .
W1 O21 2.50(3) .
W1 O19 2.53(3) 2_755
W2 O1 1.68(2) .
W2 O15 1.84(3) .
W2 O4 1.86(2) .
W2 O17 1.88(2) .
W2 O10 1.90(2) .
W2 O21 2.33(3) .
W2 O22 2.44(3) .
W3 O3 1.65(2) .
W3 O18 1.88(3) .
W3 O7 1.91(2) .
W3 O5 1.91(2) .
W3 O15 1.99(3) .
W3 O21 2.41(3) .
W3 O20 2.49(4) 2_755
W4 O9 1.66(2) .
W4 O5 1.856(19) .
W4 O14 1.90(3) .
W4 O11 1.92(3) .
W4 O6 1.98(3) 2_755
W4 O20 2.45(4) 2_755
W4 O19 2.46(3) .
W5 O13 1.64(2) .
W5 O10 1.88(2) .
W5 O14 1.87(3) 2_755
W5 O7 1.89(2) 2_755
W5 O2 1.946(19) .
W5 O22 2.43(3) .
W5 O20 2.47(4) .
W6 O8 1.653(18) .
W6 O2 1.86(2) .
W6 O16 1.87(3) 2_755
W6 O11 1.89(3) .
W6 O4 1.92(2) .
W6 O19 2.40(3) .
W6 O22 2.53(3) .
P1 O20 1.51(4) 2_755
P1 O20 1.51(4) .
P1 O22 1.52(3) 2_755
P1 O22 1.52(3) .
P1 O19 1.53(3) .
P1 O19 1.53(3) 2_755
P1 O21 1.62(3) 2_755
P1 O21 1.62(3) .
P2 O24 1.522(19) .
P2 O25 1.533(18) 2_656
P2 O26 1.533(19) .
P2 O23 1.556(19) .
P2 H23 1.8394 .
Cu1 O1W 1.947(19) .
Cu1 O24 1.953(17) .
Cu1 N3 2.00(2) .
Cu1 N4 2.03(2) .
Cu1 O25 2.460(18) .
Cu1 Cu2 3.243(5) .
Cu1 H1WA 1.2054 .
Cu2 O26 1.934(18) .
Cu2 O25 1.961(18) .
Cu2 N2 2.01(2) .
Cu2 N1 2.07(2) .
Cu2 O2W 2.26(2) .
Cu2 H2WA 2.1074 .
N1 C1 1.27(3) .
N1 C14 1.36(3) .
N2 C17 1.32(3) .
N2 C15 1.35(3) .
N3 C11 1.33(3) .
N3 C10 1.36(3) .
N4 C24 1.26(4) .
N4 C12 1.33(3) .
C1 C20 1.33(5) .
C1 H1 0.9300 .
C2 C5 1.34(5) .
C2 C15 1.38(4) .
C2 H2 0.9300 .
C3 C9 1.35(5) .
C3 C19 1.40(4) .
C3 H3 0.9300 .
C4 C7 1.30(4) .
C4 C22 1.50(4) .
C4 H4 0.9300 .
C5 C23 1.41(5) .
C5 H5 0.9300 .
C6 C13 1.36(5) .
C6 C10 1.45(4) .
C6 H6 0.9300 .
C7 C19 1.49(4) .
C7 H7 0.9300 .
C8 C16 1.35(5) .
C8 C23 1.43(4) .
C8 H8 0.9300 .
C9 C24 1.45(5) .
C9 H9 0.9300 .
C10 H10 0.9300 .
C11 C22 1.39(3) .
C11 C12 1.46(4) .
C12 C19 1.40(4) .
C13 C22 1.37(4) .
C13 H13 0.9300 .
C14 C17 1.39(3) .
C14 C18 1.46(3) .
C15 H15 0.9300 .
C16 C18 1.36(5) .
C16 H16 0.9300 .
C17 C23 1.46(3) .
C18 C21 1.42(5) .
C20 C21 1.46(5) .
C20 H20 0.9300 .
C21 H21 0.9300 .
C24 H24 0.9300 .
O1W H1WA 0.8502 .
O2W H2WA 0.8506 .
O2W H2WB 0.8505 .
O3W H3WA 0.8499 .
O3W H3WB 0.8501 .
O3W H3WC 0.8499 .
O6 V4 1.98(3) 2_755
O6 W4 1.98(3) 2_755
O7 V5 1.89(2) 2_755
O7 W5 1.89(2) 2_755
O14 V5 1.87(3) 2_755
O14 W5 1.87(3) 2_755
O16 V6 1.87(3) 2_755
O16 W6 1.87(3) 2_755
O19 O20 1.73(5) 2_755
O19 O22 1.77(4) .
O19 W1 2.53(3) 2_755
O20 O19 1.73(5) 2_755
O20 O22 1.73(5) .
O20 O21 1.82(5) 2_755
O20 V4 2.45(4) 2_755
O20 W4 2.45(4) 2_755
O20 V3 2.49(4) 2_755
O20 W3 2.49(4) 2_755
O21 O22 1.72(4) .
O21 O20 1.82(5) 2_755
O23 H23 0.8505 .
O25 P2 1.533(18) 2_656

loop_
_geom_hbond_atom_site_label_D
_geom_hbond_atom_site_label_H
_geom_hbond_atom_site_label_A
_geom_hbond_distance_DH
_geom_hbond_distance_HA
_geom_hbond_distance_DA
_geom_hbond_angle_DHA
_geom_hbond_site_symmetry_A
O2W H2WB O6 0.85 2.20 2.90(3) 140.3 2_656
O3W H3WC O23 0.85 2.55 2.94(4) 109.4 2_756
O3W H3WA O1 0.85 2.52 3.16(4) 133.3 2_756
O23 H23 O3W 0.85 2.45 2.94(4) 117.8 2_756
O2W H2WB O14 0.85 2.55 3.28(3) 144.2 1_456
O1W H1WA O24 0.85 2.35 2.90(3) 123.3 .
